data_4106517
loop_
_publ_author_name
'Yuji Fujiwara'
'Gregory C. Fu'

_publ_section_title
;
 Application of a New Chiral Phosphepine to the Catalytic Asymmetric
 Synthesis of Highly Functionalized Cyclopentenes That Bear an Array of
 Heteroatom-Substituted Quaternary Stereocenters
;
_journal_name_full 'Journal of the American Chemical Society'
_journal_page_first 12293
_journal_page_last 12297
_journal_paper_doi 10.1021/ja2049012
_journal_volume 133
_journal_year 2011
_chemical_formula_sum 'C41 H31 Cl2 P'
_chemical_formula_weight 625.53
_chemical_name_systematic
; 
 ? 
;
_space_group_IT_number 4
_symmetry_cell_setting monoclinic
_symmetry_space_group_name_Hall 'P 2yb'
_symmetry_space_group_name_H-M 'P 1 21 1'
_atom_sites_solution_hydrogens geom
_atom_sites_solution_primary direct
_atom_sites_solution_secondary difmap
_audit_creation_method SHELXL-97
_cell_angle_alpha 90.00
_cell_angle_beta 100.953(2)
_cell_angle_gamma 90.00
_cell_formula_units_Z 2
_cell_length_a 9.2234(2)
_cell_length_b 17.7084(5)
_cell_length_c 9.9464(3)
_cell_measurement_reflns_used 9953
_cell_measurement_temperature 100(2)
_cell_measurement_theta_max 68.93
_cell_measurement_theta_min 4.88
_cell_volume 1594.97(8)
_computing_cell_refinement 'SAINT 7.46A (Bruker-AXS, 2009)'
_computing_data_collection 'APEX2 v2009.9.0 (Bruker-AXS, 2009)'
_computing_data_reduction 'SAINT 7.46A (Bruker-AXS, 2009)'
_computing_molecular_graphics 'Bruker SHELXTL'
_computing_publication_material 'Bruker SHELXTL'
_computing_structure_refinement 'SHELXL-97 (Sheldrick, 2008)'
_computing_structure_solution 'SHELXS-97 (Sheldrick, 2008)'
_diffrn_ambient_temperature 100(2)
_diffrn_detector_area_resol_mean 8.3
_diffrn_measured_fraction_theta_full 0.999
_diffrn_measured_fraction_theta_max 0.999
_diffrn_measurement_device_type 'Bruker Smart APEX CCD'
_diffrn_measurement_method '\f and \w scans'
_diffrn_radiation_monochromator graphite
_diffrn_radiation_source 'fine-focus sealed tube'
_diffrn_radiation_type CuK\a
_diffrn_radiation_wavelength 1.54178
_diffrn_reflns_av_R_equivalents 0.0302
_diffrn_reflns_av_sigmaI/netI 0.0270
_diffrn_reflns_limit_h_max 11
_diffrn_reflns_limit_h_min -11
_diffrn_reflns_limit_k_max 21
_diffrn_reflns_limit_k_min -17
_diffrn_reflns_limit_l_max 11
_diffrn_reflns_limit_l_min -11
_diffrn_reflns_number 30883
_diffrn_reflns_theta_full 68.25
_diffrn_reflns_theta_max 68.25
_diffrn_reflns_theta_min 4.53
_exptl_absorpt_coefficient_mu 2.516
_exptl_absorpt_correction_T_max 0.7040
_exptl_absorpt_correction_T_min 0.3972
_exptl_absorpt_correction_type multi-scan
_exptl_absorpt_process_details 'SADABS (Sheldrick, 2009)'
_exptl_crystal_colour colourless
_exptl_crystal_density_diffrn 1.302
_exptl_crystal_description needle
_exptl_crystal_F_000 652
_exptl_crystal_size_max 0.45
_exptl_crystal_size_mid 0.20
_exptl_crystal_size_min 0.15
_refine_diff_density_max 0.222
_refine_diff_density_min -0.381
_refine_diff_density_rms 0.042
_refine_ls_abs_structure_details 'Flack H D (1983), Acta Cryst. A39, 876-881'
_refine_ls_abs_structure_Flack 0.035(12)
_refine_ls_extinction_method none
_refine_ls_goodness_of_fit_ref 1.039
_refine_ls_hydrogen_treatment constr
_refine_ls_matrix_type full
_refine_ls_number_parameters 397
_refine_ls_number_reflns 5255
_refine_ls_number_restraints 1
_refine_ls_restrained_S_all 1.039
_refine_ls_R_factor_all 0.0330
_refine_ls_R_factor_gt 0.0320
_refine_ls_shift/su_max 0.001
_refine_ls_shift/su_mean 0.000
_refine_ls_structure_factor_coef Fsqd
_refine_ls_weighting_details 'calc w=1/[\s^2^(Fo^2^)+(0.0489P)^2^+0.5430P] where P=(Fo^2^+2Fc^2^)/3'
_refine_ls_weighting_scheme calc
_refine_ls_wR_factor_gt 0.0836
_refine_ls_wR_factor_ref 0.0844
_reflns_number_gt 5125
_reflns_number_total 5255
_reflns_threshold_expression >2sigma(I)
_cod_data_source_file ja2049012_si_002.cif
_cod_data_source_block d10050
_cod_original_cell_volume 1594.97(7)
_cod_database_code 4106517

loop_
_symmetry_equiv_pos_as_xyz
'x, y, z'
'-x, y+1/2, -z'

loop_
_atom_site_label
_atom_site_type_symbol
_atom_site_fract_x
_atom_site_fract_y
_atom_site_fract_z
_atom_site_U_iso_or_equiv
_atom_site_adp_type
_atom_site_occupancy
_atom_site_symmetry_multiplicity
_atom_site_calc_flag
_atom_site_refinement_flags
P1 P 0.45595(5) 0.03654(3) 0.61625(4) 0.01821(11) Uani 1 1 d .
C1 C 0.4705(2) 0.14041(12) 0.6247(2) 0.0196(4) Uani 1 1 d .
C2 C 0.4827(2) 0.18309(13) 0.7444(2) 0.0251(5) Uani 1 1 d .
H2 H 0.4839 0.1585 0.8295 0.030 Uiso 1 1 calc R
C3 C 0.4931(3) 0.26089(14) 0.7401(2) 0.0301(5) Uani 1 1 d .
H3 H 0.5000 0.2893 0.8222 0.036 Uiso 1 1 calc R
C4 C 0.4934(3) 0.29785(14) 0.6177(2) 0.0300(5) Uani 1 1 d .
H4 H 0.5023 0.3513 0.6156 0.036 Uiso 1 1 calc R
C5 C 0.4807(3) 0.25611(15) 0.4978(2) 0.0315(5) Uani 1 1 d .
H5 H 0.4809 0.2810 0.4132 0.038 Uiso 1 1 calc R
C6 C 0.4677(2) 0.17798(14) 0.5014(2) 0.0276(5) Uani 1 1 d .
H6 H 0.4568 0.1499 0.4187 0.033 Uiso 1 1 calc R
C11 C 0.6512(2) 0.00452(12) 0.68032(18) 0.0179(4) Uani 1 1 d .
H11A H 0.6557 -0.0510 0.6706 0.021 Uiso 1 1 calc R
H11B H 0.7155 0.0271 0.6219 0.021 Uiso 1 1 calc R
C12 C 0.71092(19) 0.02513(12) 0.82679(18) 0.0176(4) Uani 1 1 d .
C13 C 0.8129(2) 0.08575(12) 0.86075(19) 0.0183(4) Uani 1 1 d .
C14 C 0.8478(2) 0.11051(12) 0.9939(2) 0.0203(4) Uani 1 1 d .
H14 H 0.9164 0.1507 1.0160 0.024 Uiso 1 1 calc R
C15 C 0.7844(2) 0.07783(12) 1.0993(2) 0.0203(4) Uani 1 1 d .
C16 C 0.8136(2) 0.10603(12) 1.2352(2) 0.0221(4) Uani 1 1 d .
H16 H 0.8824 0.1460 1.2587 0.026 Uiso 1 1 calc R
C17 C 0.7437(2) 0.07635(13) 1.3333(2) 0.0247(4) Uani 1 1 d .
H17 H 0.7625 0.0965 1.4235 0.030 Uiso 1 1 calc R
C18 C 0.6443(2) 0.01607(12) 1.3002(2) 0.0240(5) Uani 1 1 d .
H18 H 0.5944 -0.0034 1.3679 0.029 Uiso 1 1 calc R
C19 C 0.6184(2) -0.01494(12) 1.1718(2) 0.0223(4) Uani 1 1 d .
H19 H 0.5542 -0.0571 1.1524 0.027 Uiso 1 1 calc R
C20 C 0.6870(2) 0.01555(11) 1.06704(19) 0.0192(4) Uani 1 1 d .
C21 C 0.6547(2) -0.01184(11) 0.9291(2) 0.0187(4) Uani 1 1 d .
C22 C 0.8865(2) 0.12122(12) 0.7547(2) 0.0207(4) Uani 1 1 d .
C23 C 0.8625(2) 0.19659(13) 0.7183(2) 0.0267(5) Uani 1 1 d .
H23 H 0.7957 0.2258 0.7588 0.032 Uiso 1 1 calc R
C24 C 0.9352(3) 0.22958(15) 0.6234(3) 0.0334(5) Uani 1 1 d .
H24 H 0.9183 0.2812 0.5997 0.040 Uiso 1 1 calc R
C25 C 1.0327(2) 0.18774(14) 0.5625(2) 0.0298(5) Uani 1 1 d .
H25 H 1.0835 0.2107 0.4986 0.036 Uiso 1 1 calc R
C26 C 1.0549(2) 0.11265(14) 0.5957(2) 0.0264(5) Uani 1 1 d .
H26 H 1.1204 0.0834 0.5538 0.032 Uiso 1 1 calc R
C27 C 0.9816(2) 0.07939(13) 0.6907(2) 0.0223(4) Uani 1 1 d .
H27 H 0.9968 0.0274 0.7121 0.027 Uiso 1 1 calc R
C31 C 0.3740(2) 0.01177(12) 0.76909(19) 0.0194(4) Uani 1 1 d .
H31A H 0.4106 0.0471 0.8451 0.023 Uiso 1 1 calc R
H31B H 0.2651 0.0161 0.7458 0.023 Uiso 1 1 calc R
C32 C 0.4172(2) -0.06798(12) 0.8125(2) 0.0190(4) Uani 1 1 d .
C33 C 0.3230(2) -0.13136(12) 0.7726(2) 0.0209(4) Uani 1 1 d .
C34 C 0.3737(2) -0.20273(12) 0.8096(2) 0.0232(4) Uani 1 1 d .
H34 H 0.3097 -0.2445 0.7844 0.028 Uiso 1 1 calc R
C35 C 0.5183(2) -0.21611(12) 0.88410(19) 0.0220(4) Uani 1 1 d .
C36 C 0.5741(2) -0.29034(13) 0.9131(2) 0.0264(5) Uani 1 1 d .
H36 H 0.5132 -0.3326 0.8827 0.032 Uiso 1 1 calc R
C37 C 0.7144(3) -0.30156(14) 0.9841(2) 0.0302(5) Uani 1 1 d .
H37 H 0.7508 -0.3514 1.0022 0.036 Uiso 1 1 calc R
C38 C 0.8055(2) -0.23903(14) 1.0308(2) 0.0289(5) Uani 1 1 d .
H38 H 0.9021 -0.2473 1.0821 0.035 Uiso 1 1 calc R
C39 C 0.7562(2) -0.16691(13) 1.0029(2) 0.0242(4) Uani 1 1 d .
H39 H 0.8196 -0.1256 1.0338 0.029 Uiso 1 1 calc R
C40 C 0.6114(2) -0.15284(12) 0.92814(19) 0.0205(4) Uani 1 1 d .
C41 C 0.5566(2) -0.07885(12) 0.89127(19) 0.0184(4) Uani 1 1 d .
C42 C 0.1692(2) -0.12305(13) 0.6913(2) 0.0227(4) Uani 1 1 d .
C43 C 0.1406(2) -0.08830(13) 0.5637(2) 0.0250(4) Uani 1 1 d .
H43 H 0.2196 -0.0665 0.5280 0.030 Uiso 1 1 calc R
C44 C -0.0025(3) -0.08502(13) 0.4875(2) 0.0272(5) Uani 1 1 d .
H44 H -0.0210 -0.0606 0.4009 0.033 Uiso 1 1 calc R
C45 C -0.1183(2) -0.11749(14) 0.5382(2) 0.0310(5) Uani 1 1 d .
H45 H -0.2158 -0.1159 0.4859 0.037 Uiso 1 1 calc R
C46 C -0.0914(3) -0.15221(14) 0.6651(3) 0.0313(5) Uani 1 1 d .
H46 H -0.1706 -0.1742 0.7000 0.038 Uiso 1 1 calc R
C47 C 0.0513(2) -0.15509(13) 0.7419(2) 0.0277(5) Uani 1 1 d .
H47 H 0.0689 -0.1789 0.8291 0.033 Uiso 1 1 calc R
C1S C 0.1578(4) 0.97741(19) 0.0868(3) 0.0550(8) Uani 1 1 d .
H1S1 H 0.0542 0.9883 0.0430 0.066 Uiso 1 1 calc R
H1S2 H 0.2215 0.9899 0.0202 0.066 Uiso 1 1 calc R
Cl2S Cl 0.20765(9) 1.03459(5) 0.23357(8) 0.05765(19) Uani 1 1 d .
Cl1S Cl 0.17543(11) 0.88146(5) 0.12724(9) 0.0647(2) Uani 1 1 d .

loop_
_atom_site_aniso_label
_atom_site_aniso_U_11
_atom_site_aniso_U_22
_atom_site_aniso_U_33
_atom_site_aniso_U_23
_atom_site_aniso_U_13
_atom_site_aniso_U_12
P1 0.0183(2) 0.0198(3) 0.0159(2) -0.0017(2) 0.00180(16) -0.0007(2)
C1 0.0165(9) 0.0189(11) 0.0227(9) 0.0012(8) 0.0022(7) 0.0018(8)
C2 0.0320(11) 0.0226(12) 0.0214(10) 0.0000(8) 0.0065(8) 0.0005(9)
C3 0.0363(12) 0.0255(13) 0.0301(11) -0.0042(9) 0.0105(9) 0.0008(10)
C4 0.0311(11) 0.0194(12) 0.0412(13) 0.0067(9) 0.0113(10) 0.0046(9)
C5 0.0359(12) 0.0313(13) 0.0283(11) 0.0100(9) 0.0084(9) 0.0040(10)
C6 0.0287(11) 0.0311(13) 0.0232(10) 0.0016(9) 0.0058(8) 0.0038(9)
C11 0.0168(9) 0.0175(10) 0.0192(9) 0.0004(7) 0.0029(7) -0.0002(7)
C12 0.0161(8) 0.0188(11) 0.0177(8) -0.0005(7) 0.0025(7) 0.0037(8)
C13 0.0176(9) 0.0163(10) 0.0204(9) 0.0024(8) 0.0020(7) 0.0036(8)
C14 0.0178(9) 0.0174(11) 0.0243(9) -0.0008(8) 0.0006(7) -0.0001(7)
C15 0.0180(9) 0.0202(11) 0.0212(9) 0.0006(8) 0.0000(7) 0.0050(8)
C16 0.0213(9) 0.0206(11) 0.0225(9) -0.0026(8) -0.0005(7) 0.0023(8)
C17 0.0278(10) 0.0276(12) 0.0167(9) -0.0028(8) -0.0009(8) 0.0059(9)
C18 0.0284(10) 0.0268(13) 0.0168(9) 0.0025(8) 0.0045(7) 0.0029(8)
C19 0.0225(10) 0.0218(12) 0.0212(9) 0.0010(8) 0.0008(7) 0.0003(8)
C20 0.0180(9) 0.0188(11) 0.0199(9) 0.0020(7) 0.0008(7) 0.0043(7)
C21 0.0175(9) 0.0168(11) 0.0212(9) 0.0002(8) 0.0020(7) 0.0025(8)
C22 0.0186(9) 0.0207(11) 0.0204(9) -0.0006(8) -0.0023(7) -0.0036(8)
C23 0.0283(11) 0.0199(11) 0.0310(11) 0.0007(9) 0.0036(8) -0.0010(9)
C24 0.0380(13) 0.0213(12) 0.0396(12) 0.0100(10) 0.0042(10) -0.0044(10)
C25 0.0280(11) 0.0353(14) 0.0252(10) 0.0091(9) 0.0027(8) -0.0099(10)
C26 0.0207(10) 0.0353(13) 0.0227(10) 0.0019(9) 0.0032(8) -0.0025(9)
C27 0.0195(9) 0.0215(11) 0.0247(9) 0.0048(8) 0.0011(7) -0.0013(8)
C31 0.0188(9) 0.0202(11) 0.0195(9) -0.0015(7) 0.0042(7) -0.0020(7)
C32 0.0210(9) 0.0191(11) 0.0183(9) -0.0036(8) 0.0072(7) -0.0008(8)
C33 0.0187(10) 0.0232(11) 0.0217(9) -0.0038(8) 0.0059(8) -0.0030(8)
C34 0.0248(10) 0.0190(11) 0.0264(10) -0.0028(8) 0.0067(8) -0.0062(8)
C35 0.0276(10) 0.0201(11) 0.0197(9) 0.0003(8) 0.0081(8) -0.0012(9)
C36 0.0330(11) 0.0198(12) 0.0268(10) 0.0001(8) 0.0065(8) -0.0027(9)
C37 0.0380(12) 0.0206(12) 0.0326(11) 0.0043(9) 0.0084(9) 0.0058(10)
C38 0.0274(11) 0.0302(13) 0.0283(10) 0.0035(9) 0.0031(9) 0.0044(9)
C39 0.0251(10) 0.0243(12) 0.0228(10) -0.0002(8) 0.0035(8) -0.0016(9)
C40 0.0234(10) 0.0223(11) 0.0171(9) -0.0004(8) 0.0077(7) -0.0009(8)
C41 0.0207(9) 0.0201(11) 0.0154(9) -0.0013(7) 0.0058(7) -0.0018(8)
C42 0.0205(10) 0.0172(10) 0.0299(10) -0.0090(8) 0.0036(8) -0.0026(8)
C43 0.0232(10) 0.0208(11) 0.0307(11) -0.0099(9) 0.0043(8) -0.0012(8)
C44 0.0266(11) 0.0196(11) 0.0327(11) -0.0107(9) -0.0013(9) 0.0034(9)
C45 0.0209(10) 0.0265(12) 0.0426(13) -0.0154(10) -0.0017(9) 0.0044(9)
C46 0.0220(11) 0.0270(13) 0.0460(13) -0.0108(10) 0.0090(10) -0.0031(9)
C47 0.0262(10) 0.0240(12) 0.0334(11) -0.0055(9) 0.0065(9) -0.0023(9)
C1S 0.070(2) 0.047(2) 0.0439(16) 0.0071(13) 0.0017(14) 0.0139(16)
Cl2S 0.0595(4) 0.0531(5) 0.0600(4) -0.0033(4) 0.0107(3) -0.0119(4)
Cl1S 0.0852(6) 0.0415(4) 0.0593(5) 0.0048(4) -0.0067(4) 0.0100(4)

loop_
_atom_type_symbol
_atom_type_description
_atom_type_scat_dispersion_real
_atom_type_scat_dispersion_imag
_atom_type_scat_source
C C 0.0181 0.0091 'International Tables Vol C Tables 4.2.6.8 and 6.1.1.4'
H H 0.0000 0.0000 'International Tables Vol C Tables 4.2.6.8 and 6.1.1.4'
P P 0.2955 0.4335 'International Tables Vol C Tables 4.2.6.8 and 6.1.1.4'
Cl Cl 0.3639 0.7018 'International Tables Vol C Tables 4.2.6.8 and 6.1.1.4'

loop_
_geom_angle_atom_site_label_1
_geom_angle_atom_site_label_2
_geom_angle_atom_site_label_3
_geom_angle
C1 P1 C31 103.50(9)
C1 P1 C11 103.20(9)
C31 P1 C11 99.36(9)
C6 C1 C2 118.5(2)
C6 C1 P1 116.59(16)
C2 C1 P1 124.87(16)
C3 C2 C1 120.5(2)
C3 C2 H2 119.7
C1 C2 H2 119.7
C2 C3 C4 120.7(2)
C2 C3 H3 119.6
C4 C3 H3 119.6
C3 C4 C5 119.3(2)
C3 C4 H4 120.3
C5 C4 H4 120.3
C4 C5 C6 120.1(2)
C4 C5 H5 120.0
C6 C5 H5 120.0
C5 C6 C1 120.8(2)
C5 C6 H6 119.6
C1 C6 H6 119.6
C12 C11 P1 114.00(13)
C12 C11 H11A 108.8
P1 C11 H11A 108.8
C12 C11 H11B 108.8
P1 C11 H11B 108.8
H11A C11 H11B 107.6
C21 C12 C13 120.17(17)
C21 C12 C11 118.46(17)
C13 C12 C11 121.13(17)
C14 C13 C12 119.45(18)
C14 C13 C22 119.43(19)
C12 C13 C22 121.09(17)
C13 C14 C15 121.93(19)
C13 C14 H14 119.0
C15 C14 H14 119.0
C14 C15 C16 122.08(19)
C14 C15 C20 118.84(18)
C16 C15 C20 119.07(18)
C17 C16 C15 120.9(2)
C17 C16 H16 119.5
C15 C16 H16 119.5
C16 C17 C18 119.86(19)
C16 C17 H17 120.1
C18 C17 H17 120.1
C19 C18 C17 120.93(19)
C19 C18 H18 119.5
C17 C18 H18 119.5
C18 C19 C20 120.5(2)
C18 C19 H19 119.7
C20 C19 H19 119.7
C15 C20 C19 118.63(18)
C15 C20 C21 119.13(18)
C19 C20 C21 122.15(19)
C12 C21 C20 120.19(18)
C12 C21 C41 118.78(17)
C20 C21 C41 121.00(17)
C23 C22 C27 118.37(19)
C23 C22 C13 121.04(19)
C27 C22 C13 120.59(19)
C24 C23 C22 120.5(2)
C24 C23 H23 119.7
C22 C23 H23 119.7
C23 C24 C25 120.6(2)
C23 C24 H24 119.7
C25 C24 H24 119.7
C26 C25 C24 119.3(2)
C26 C25 H25 120.3
C24 C25 H25 120.3
C25 C26 C27 120.2(2)
C25 C26 H26 119.9
C27 C26 H26 119.9
C22 C27 C26 121.0(2)
C22 C27 H27 119.5
C26 C27 H27 119.5
C32 C31 P1 109.03(13)
C32 C31 H31A 109.9
P1 C31 H31A 109.9
C32 C31 H31B 109.9
P1 C31 H31B 109.9
H31A C31 H31B 108.3
C41 C32 C33 119.87(19)
C41 C32 C31 117.27(18)
C33 C32 C31 122.83(18)
C34 C33 C32 119.33(19)
C34 C33 C42 118.29(19)
C32 C33 C42 122.39(19)
C33 C34 C35 122.20(19)
C33 C34 H34 118.9
C35 C34 H34 118.9
C34 C35 C36 122.0(2)
C34 C35 C40 118.68(19)
C36 C35 C40 119.34(19)
C37 C36 C35 120.7(2)
C37 C36 H36 119.6
C35 C36 H36 119.6
C36 C37 C38 120.1(2)
C36 C37 H37 120.0
C38 C37 H37 120.0
C39 C38 C37 120.8(2)
C39 C38 H38 119.6
C37 C38 H38 119.6
C38 C39 C40 120.9(2)
C38 C39 H39 119.6
C40 C39 H39 119.6
C39 C40 C41 123.14(19)
C39 C40 C35 118.21(19)
C41 C40 C35 118.62(18)
C32 C41 C40 121.18(19)
C32 C41 C21 118.91(18)
C40 C41 C21 119.76(17)
C43 C42 C47 118.8(2)
C43 C42 C33 122.12(19)
C47 C42 C33 119.0(2)
C42 C43 C44 120.7(2)
C42 C43 H43 119.6
C44 C43 H43 119.6
C45 C44 C43 120.0(2)
C45 C44 H44 120.0
C43 C44 H44 120.0
C46 C45 C44 119.8(2)
C46 C45 H45 120.1
C44 C45 H45 120.1
C45 C46 C47 120.3(2)
C45 C46 H46 119.8
C47 C46 H46 119.8
C46 C47 C42 120.3(2)
C46 C47 H47 119.8
C42 C47 H47 119.8
Cl1S C1S Cl2S 111.67(17)
Cl1S C1S H1S1 109.3
Cl2S C1S H1S1 109.3
Cl1S C1S H1S2 109.3
Cl2S C1S H1S2 109.3
H1S1 C1S H1S2 107.9

loop_
_geom_bond_atom_site_label_1
_geom_bond_atom_site_label_2
_geom_bond_distance
P1 C1 1.845(2)
P1 C31 1.874(2)
P1 C11 1.8802(19)
C1 C6 1.391(3)
C1 C2 1.397(3)
C2 C3 1.382(3)
C2 H2 0.9500
C3 C4 1.383(3)
C3 H3 0.9500
C4 C5 1.389(4)
C4 H4 0.9500
C5 C6 1.390(4)
C5 H5 0.9500
C6 H6 0.9500
C11 C12 1.501(2)
C11 H11A 0.9900
C11 H11B 0.9900
C12 C21 1.390(3)
C12 C13 1.425(3)
C13 C14 1.374(3)
C13 C22 1.496(3)
C14 C15 1.417(3)
C14 H14 0.9500
C15 C16 1.418(3)
C15 C20 1.420(3)
C16 C17 1.372(3)
C16 H16 0.9500
C17 C18 1.405(3)
C17 H17 0.9500
C18 C19 1.369(3)
C18 H18 0.9500
C19 C20 1.424(3)
C19 H19 0.9500
C20 C21 1.433(3)
C21 C41 1.496(3)
C22 C23 1.390(3)
C22 C27 1.392(3)
C23 C24 1.387(3)
C23 H23 0.9500
C24 C25 1.389(4)
C24 H24 0.9500
C25 C26 1.376(3)
C25 H25 0.9500
C26 C27 1.392(3)
C26 H26 0.9500
C27 H27 0.9500
C31 C32 1.508(3)
C31 H31A 0.9900
C31 H31B 0.9900
C32 C41 1.386(3)
C32 C33 1.429(3)
C33 C34 1.373(3)
C33 C42 1.500(3)
C34 C35 1.418(3)
C34 H34 0.9500
C35 C36 1.421(3)
C35 C40 1.429(3)
C36 C37 1.365(3)
C36 H36 0.9500
C37 C38 1.414(3)
C37 H37 0.9500
C38 C39 1.366(3)
C38 H38 0.9500
C39 C40 1.422(3)
C39 H39 0.9500
C40 C41 1.427(3)
C42 C43 1.390(3)
C42 C47 1.403(3)
C43 C44 1.393(3)
C43 H43 0.9500
C44 C45 1.390(4)
C44 H44 0.9500
C45 C46 1.383(4)
C45 H45 0.9500
C46 C47 1.391(3)
C46 H46 0.9500
C47 H47 0.9500
C1S Cl1S 1.747(3)
C1S Cl2S 1.765(3)
C1S H1S1 0.9900
C1S H1S2 0.9900

loop_
_cod_related_entry_id
_cod_related_entry_database
_cod_related_entry_code
1 ChemSpider 30660260
